data_4037239
loop_
_publ_author_name
'Reddy, Chennakesava'
'Bisht, Narendra'
'Parella, Ramarao'
'Babu, Srinivasarao Arulananda'

_publ_section_title
;
 4-Amino-2,1,3-benzothiadiazole as a Removable Bidentate Directing Group
 for the Pd(II)-Catalyzed Arylation/Oxygenation of
 sp<sup>2</sup>/sp<sup>3</sup> \b-C-H Bonds of Carboxamides.
;
_journal_issue 24
_journal_name_full 'The Journal of organic chemistry'
_journal_page_first 12143
_journal_page_last 12168
_journal_paper_doi 10.1021/acs.joc.6b01831
_journal_volume 81
_journal_year 2016
_chemical_formula_moiety 'C22 H17 N3 O3 S'
_chemical_formula_sum 'C22 H17 N3 O3 S'
_chemical_formula_weight 403.44
_space_group_crystal_system monoclinic
_space_group_IT_number 14
_space_group_name_Hall '-P 2yn'
_space_group_name_H-M_alt 'P 1 21/n 1'
_atom_sites_solution_hydrogens geom
_audit_creation_date 2015-11-27
_audit_creation_method
;
Olex2 1.2
(compiled 2015.09.30 svn.r3233 for OlexSys, GUI svn.r5103)
;
_cell_angle_alpha 90
_cell_angle_beta 104.864(7)
_cell_angle_gamma 90
_cell_formula_units_Z 4
_cell_length_a 10.5783(18)
_cell_length_b 11.7721(14)
_cell_length_c 16.068(3)
_cell_measurement_reflns_used 2849
_cell_measurement_temperature 293
_cell_measurement_theta_max 27.5
_cell_measurement_theta_min 3.1
_cell_volume 1934.0(5)
_computing_cell_refinement
;
CrystalClear-SM Expert 2.0 r15 (Rigaku, 2011)
;
_computing_data_collection
;
CrystalClear-SM Expert 2.0 r15 (Rigaku, 2011)
;
_computing_data_reduction
;
CrystalClear-SM Expert 2.0 r15 (Rigaku, 2011)
;
_computing_molecular_graphics 'Olex2 (Dolomanov et al., 2009)'
_computing_publication_material 'Olex2 (Dolomanov et al., 2009)'
_computing_structure_refinement 'ShelXL (Sheldrick, 2015)'
_computing_structure_solution 'ShelXT (Sheldrick, 2015)'
_diffrn_ambient_temperature 293
_diffrn_detector CCD
_diffrn_detector_area_resol_mean 13.6612
_diffrn_measured_fraction_theta_full 0.998
_diffrn_measured_fraction_theta_max 0.994
_diffrn_measurement_details
;
scan:
	Number of images: 629
	           Slice: -69.0000 - 119.7000
	     Image width: 0.3000
	        Exp time: 15.0000
	   Rotation axis: Omega
	           Omega: 0.0000
	             Chi: 54.0000
	             Phi: 0.0000
	             XTD: 49.8600
	          2theta: 29.8900
scan:
	Number of images: 533
	           Slice: -69.0000 - 90.9000
	     Image width: 0.3000
	        Exp time: 15.0000
	   Rotation axis: Omega
	           Omega: 0.0000
	             Chi: 54.0000
	             Phi: 120.0000
	             XTD: 49.8600
	          2theta: 29.8900
;
_diffrn_measurement_device
;
XtaLABmini: Fixed Chi 2 circle
;
_diffrn_measurement_device_type
;
Rigaku Mercury375R (2x2 bin mode)
;
_diffrn_measurement_method 'profile data from \w-scans'
_diffrn_measurement_specimen_support Fiber
_diffrn_orient_matrix_type d*Trek
_diffrn_orient_matrix_UB_11 0.092072
_diffrn_orient_matrix_UB_12 -0.012331
_diffrn_orient_matrix_UB_13 0.030605
_diffrn_orient_matrix_UB_21 0.027868
_diffrn_orient_matrix_UB_22 0.010694
_diffrn_orient_matrix_UB_23 -0.079529
_diffrn_orient_matrix_UB_31 0.020444
_diffrn_orient_matrix_UB_32 0.059158
_diffrn_orient_matrix_UB_33 0.015119
_diffrn_radiation_monochromator 'Graphite Monochromator'
_diffrn_radiation_type MoK\a
_diffrn_radiation_wavelength 0.71075
_diffrn_reflns_av_R_equivalents 0.0735
_diffrn_reflns_av_unetI/netI 0.0762
_diffrn_reflns_Laue_measured_fraction_full 0.998
_diffrn_reflns_Laue_measured_fraction_max 0.994
_diffrn_reflns_limit_h_max 13
_diffrn_reflns_limit_h_min -13
_diffrn_reflns_limit_k_max 15
_diffrn_reflns_limit_k_min -12
_diffrn_reflns_limit_l_max 20
_diffrn_reflns_limit_l_min -20
_diffrn_reflns_number 12621
_diffrn_reflns_point_group_measured_fraction_full 0.998
_diffrn_reflns_point_group_measured_fraction_max 0.994
_diffrn_reflns_theta_full 25.242
_diffrn_reflns_theta_max 27.530
_diffrn_reflns_theta_min 3.143
_diffrn_source 'Sealed Tube'
_diffrn_source_current 12.0
_diffrn_source_power 0.6
_diffrn_source_voltage 50.0
_exptl_absorpt_coefficient_mu 0.197
_exptl_absorpt_correction_T_max 1.000
_exptl_absorpt_correction_T_min 0.827
_exptl_absorpt_correction_type multi-scan
_exptl_absorpt_process_details 'Blessing 1995'
_exptl_crystal_colour 'clear yellowish yellow'
_exptl_crystal_colour_lustre clear
_exptl_crystal_colour_modifier yellowish
_exptl_crystal_colour_primary yellow
_exptl_crystal_density_diffrn 1.386
_exptl_crystal_description Prism
_exptl_crystal_F_000 840
_exptl_crystal_size_max 0.2
_exptl_crystal_size_mid 0.2
_exptl_crystal_size_min 0.2
_refine_diff_density_max 0.245
_refine_diff_density_min -0.313
_refine_diff_density_rms 0.048
_refine_ls_extinction_method none
_refine_ls_goodness_of_fit_ref 1.030
_refine_ls_hydrogen_treatment constr
_refine_ls_matrix_type full
_refine_ls_number_parameters 263
_refine_ls_number_reflns 4438
_refine_ls_number_restraints 0
_refine_ls_restrained_S_all 1.030
_refine_ls_R_factor_all 0.1582
_refine_ls_R_factor_gt 0.0731
_refine_ls_shift/su_max 0.000
_refine_ls_shift/su_mean 0.000
_refine_ls_structure_factor_coef Fsqd
_refine_ls_weighting_details 'w=1/[\s^2^(Fo^2^)+(0.0891P)^2^] where P=(Fo^2^+2Fc^2^)/3'
_refine_ls_weighting_scheme calc
_refine_ls_wR_factor_gt 0.1681
_refine_ls_wR_factor_ref 0.2138
_reflns_Friedel_coverage 0.000
_reflns_number_gt 2000
_reflns_number_total 4438
_reflns_threshold_expression 'I > 2\s(I)'
_cod_data_source_file jo6b01831_si_003.cif
_cod_data_source_block nb318
_cod_depositor_comments
;
The following automatic conversions were performed:

data item '_exptl_absorpt_correction_type' value 'Multi-scan' was
changed to 'multi-scan' in accordance with the
/home/saulius/struct/COD-crude-data/automatic-downloads/DataCite-retrospective/ACS/depositions/lib/dictionaries/cif_core.dic
dictionary named 'cif_core.dic' version 2.4.2 last updated on
2011-04-26.

Automatic conversion script
Id: cif_fix_values 6909 2019-04-08 15:41:33Z antanas 
;
_cod_original_cell_volume 1933.9(5)
_cod_database_code 4037239
_shelx_space_group_comment
;
The symmetry employed for this shelxl refinement is uniquely defined
by the following loop, which should always be used as a source of
symmetry information in preference to the above space-group names.
They are only intended as comments.
;
_olex2_refinement_description
;
1. Fixed Uiso
 At 1.2 times of:
  All C(H) groups, All C(H,H) groups, All N(H) groups
 At 1.5 times of:
  All C(H,H,H) groups
2.a Secondary CH2 refined with riding coordinates:
 C00N(H00A,H00B), C00R(H00H,H00K)
2.b Aromatic/amide H refined with riding coordinates:
 N005(H005), C00F(H00F), C00G(H00G), C00I(H00I), C00J(H00J), C00M(H00M),
 C00P(H00P), C00Q(H00Q), C00S(H00S), C00T(H00T)
2.c Idealised Me refined as rotating group:
 C00O(H00C,H00D,H00E)
;
_shelx_shelxl_version_number 2014/7
_olex2_submission_special_instructions 'No special instructions were received'

loop_
_space_group_symop_operation_xyz
'x, y, z'
'-x+1/2, y+1/2, -z+1/2'
'-x, -y, -z'
'x-1/2, -y-1/2, z-1/2'

loop_
_atom_site_label
_atom_site_type_symbol
_atom_site_fract_x
_atom_site_fract_y
_atom_site_fract_z
_atom_site_U_iso_or_equiv
_atom_site_adp_type
_atom_site_occupancy
_atom_site_site_symmetry_order
_atom_site_calc_flag
_atom_site_refinement_flags_posn
S001 S 0.18469(11) 0.46214(14) 0.52592(8) 0.1126(5) Uani 1 1 d .
O002 O 0.7220(2) 0.7220(2) 0.72008(14) 0.0649(7) Uani 1 1 d .
O003 O 0.1196(2) 0.89662(19) 0.69649(16) 0.0705(7) Uani 1 1 d .
O004 O 0.1019(2) 0.6742(2) 0.76016(18) 0.0786(8) Uani 1 1 d .
N005 N 0.5399(2) 0.6124(2) 0.68670(15) 0.0558(7) Uani 1 1 d .
H005 H 0.4959 0.5649 0.7087 0.067 Uiso 1 1 calc R
C006 C 0.6631(3) 0.6254(2) 0.83446(18) 0.0481(7) Uani 1 1 d .
C007 C 0.4534(3) 0.7259(3) 0.83386(19) 0.0511(8) Uani 1 1 d .
C008 C 0.2281(3) 0.8373(3) 0.7429(2) 0.0540(8) Uani 1 1 d .
C009 C 0.4940(3) 0.6317(3) 0.59793(19) 0.0538(8) Uani 1 1 d .
C00A C 0.5719(3) 0.6596(3) 0.87894(19) 0.0530(8) Uani 1 1 d .
C00B C 0.2194(3) 0.7306(3) 0.7746(2) 0.0562(8) Uani 1 1 d .
C00C C 0.7724(3) 0.5593(3) 0.8747(2) 0.0567(8) Uani 1 1 d .
C00D C 0.6459(3) 0.6600(3) 0.74223(19) 0.0488(7) Uani 1 1 d .
N00E N 0.3085(3) 0.5083(3) 0.59882(19) 0.0797(9) Uani 1 1 d .
C00F C 0.3308(3) 0.6766(3) 0.8209(2) 0.0595(9) Uani 1 1 d .
H00F H 0.3236 0.6052 0.8441 0.071 Uiso 1 1 calc R
C00G C 0.4600(3) 0.8325(3) 0.8010(2) 0.0607(9) Uani 1 1 d .
H00G H 0.5411 0.8672 0.8085 0.073 Uiso 1 1 calc R
C00H C 0.3754(3) 0.5747(3) 0.5578(2) 0.0604(9) Uani 1 1 d .
C00I C 0.5507(4) 0.6942(3) 0.5477(2) 0.0661(9) Uani 1 1 d .
H00I H 0.6287 0.7320 0.5717 0.079 Uiso 1 1 calc R
C00J C 0.3494(3) 0.8891(3) 0.7571(2) 0.0675(10) Uani 1 1 d .
H00J H 0.3559 0.9624 0.7368 0.081 Uiso 1 1 calc R
C00K C 0.3193(3) 0.5829(3) 0.4676(2) 0.0688(10) Uani 1 1 d .
N00L N 0.2083(3) 0.5214(3) 0.4419(2) 0.0957(12) Uani 1 1 d .
C00M C 0.7881(4) 0.5314(3) 0.9603(2) 0.0719(10) Uani 1 1 d .
H00M H 0.8589 0.4870 0.9883 0.086 Uiso 1 1 calc R
C00N C -0.0011(3) 0.8416(3) 0.6909(3) 0.0699(10) Uani 1 1 d .
H00A H -0.0657 0.8693 0.6407 0.084 Uiso 1 1 calc R
H00B H -0.0313 0.8599 0.7414 0.084 Uiso 1 1 calc R
C00O C 0.8668(3) 0.5156(3) 0.8269(2) 0.0749(11) Uani 1 1 d .
H00C H 0.8201 0.4950 0.7695 0.112 Uiso 1 1 calc GR
H00D H 0.9113 0.4502 0.8561 0.112 Uiso 1 1 calc GR
H00E H 0.9295 0.5737 0.8246 0.112 Uiso 1 1 calc GR
C00P C 0.3790(4) 0.6496(4) 0.4177(2) 0.0797(12) Uani 1 1 d .
H00P H 0.3427 0.6574 0.3588 0.096 Uiso 1 1 calc R
C00Q C 0.5925(3) 0.6303(3) 0.9644(2) 0.0745(11) Uani 1 1 d .
H00Q H 0.5328 0.6526 0.9948 0.089 Uiso 1 1 calc R
C00R C 0.0111(3) 0.7170(3) 0.6846(3) 0.0784(12) Uani 1 1 d .
H00H H -0.0737 0.6817 0.6785 0.094 Uiso 1 1 calc R
H00K H 0.0411 0.6982 0.6340 0.094 Uiso 1 1 calc R
C00S C 0.4910(4) 0.7030(3) 0.4570(2) 0.0811(12) Uani 1 1 d .
H00S H 0.5317 0.7476 0.4237 0.097 Uiso 1 1 calc R
C00T C 0.7005(4) 0.5685(4) 1.0047(2) 0.0853(12) Uani 1 1 d .
H00T H 0.7149 0.5513 1.0629 0.102 Uiso 1 1 calc R

loop_
_atom_site_aniso_label
_atom_site_aniso_U_11
_atom_site_aniso_U_22
_atom_site_aniso_U_33
_atom_site_aniso_U_23
_atom_site_aniso_U_13
_atom_site_aniso_U_12
S001 0.0675(7) 0.1644(13) 0.0917(9) -0.0088(9) -0.0052(6) -0.0263(7)
O002 0.0594(13) 0.0783(17) 0.0598(14) 0.0036(12) 0.0204(11) -0.0123(12)
O003 0.0552(13) 0.0639(16) 0.0888(18) 0.0153(13) 0.0120(12) 0.0029(11)
O004 0.0461(13) 0.0685(16) 0.118(2) 0.0212(15) 0.0148(13) -0.0080(11)
N005 0.0566(15) 0.0680(19) 0.0399(14) 0.0020(12) 0.0069(12) -0.0077(12)
C006 0.0486(16) 0.0488(18) 0.0442(16) 0.0015(14) 0.0068(13) -0.0061(13)
C007 0.0516(17) 0.056(2) 0.0465(17) -0.0024(15) 0.0141(14) -0.0044(14)
C008 0.0529(18) 0.054(2) 0.0556(19) 0.0026(15) 0.0143(15) -0.0012(14)
C009 0.0619(19) 0.058(2) 0.0392(16) 0.0033(15) 0.0091(14) 0.0091(15)
C00A 0.0471(17) 0.062(2) 0.0479(18) 0.0023(15) 0.0080(14) -0.0038(14)
C00B 0.0480(17) 0.054(2) 0.069(2) 0.0039(16) 0.0188(15) -0.0057(14)
C00C 0.0480(17) 0.059(2) 0.058(2) 0.0075(16) 0.0043(15) -0.0025(15)
C00D 0.0469(17) 0.054(2) 0.0456(17) 0.0000(14) 0.0123(14) 0.0016(14)
N00E 0.0579(17) 0.114(3) 0.0631(19) -0.0003(18) 0.0072(15) -0.0122(17)
C00F 0.0583(19) 0.053(2) 0.070(2) 0.0089(16) 0.0217(17) -0.0027(15)
C00G 0.0511(18) 0.061(2) 0.069(2) 0.0022(17) 0.0136(16) -0.0090(15)
C00H 0.0559(19) 0.074(2) 0.0465(18) 0.0007(17) 0.0046(16) 0.0085(16)
C00I 0.090(2) 0.062(2) 0.0469(19) 0.0045(16) 0.0184(18) 0.0010(18)
C00J 0.066(2) 0.053(2) 0.082(3) 0.0122(18) 0.0166(19) -0.0077(16)
C00K 0.069(2) 0.082(3) 0.051(2) 0.0006(19) 0.0064(18) 0.0233(19)
N00L 0.067(2) 0.123(3) 0.078(2) -0.009(2) -0.0165(17) 0.0099(19)
C00M 0.061(2) 0.082(3) 0.064(2) 0.016(2) 0.0004(18) -0.0013(18)
C00N 0.0488(19) 0.076(3) 0.087(3) 0.008(2) 0.0220(18) 0.0046(17)
C00O 0.060(2) 0.079(3) 0.084(3) 0.005(2) 0.0155(19) 0.0126(18)
C00P 0.102(3) 0.086(3) 0.0420(19) -0.0015(19) 0.001(2) 0.029(2)
C00Q 0.071(2) 0.107(3) 0.0469(19) 0.008(2) 0.0166(17) 0.004(2)
C00R 0.0462(19) 0.085(3) 0.100(3) 0.002(2) 0.0117(19) -0.0076(17)
C00S 0.119(3) 0.071(3) 0.056(2) 0.0176(19) 0.027(2) 0.019(2)
C00T 0.082(3) 0.120(4) 0.049(2) 0.019(2) 0.009(2) -0.002(2)

loop_
_atom_type_symbol
_atom_type_description
_atom_type_scat_dispersion_real
_atom_type_scat_dispersion_imag
_atom_type_scat_source
C C 0.0033 0.0016 'International Tables Vol C Tables 4.2.6.8 and 6.1.1.4'
H H 0.0000 0.0000 'International Tables Vol C Tables 4.2.6.8 and 6.1.1.4'
N N 0.0061 0.0033 'International Tables Vol C Tables 4.2.6.8 and 6.1.1.4'
O O 0.0106 0.0060 'International Tables Vol C Tables 4.2.6.8 and 6.1.1.4'
S S 0.1246 0.1234 'International Tables Vol C Tables 4.2.6.8 and 6.1.1.4'

loop_
_geom_angle_atom_site_label_1
_geom_angle_atom_site_label_2
_geom_angle_atom_site_label_3
_geom_angle
N00L S001 N00E 101.16(18)
C008 O003 C00N 114.4(3)
C00B O004 C00R 110.7(3)
C009 N005 H005 116.1
C00D N005 H005 116.1
C00D N005 C009 127.8(3)
C00A C006 C00C 121.2(3)
C00A C006 C00D 120.1(3)
C00C C006 C00D 118.8(3)
C00F C007 C00A 119.3(3)
C00G C007 C00A 123.0(3)
C00G C007 C00F 117.6(3)
C00B C008 O003 122.5(3)
C00B C008 C00J 119.4(3)
C00J C008 O003 118.0(3)
N005 C009 C00H 114.8(3)
C00I C009 N005 127.5(3)
C00I C009 C00H 117.7(3)
C006 C00A C007 120.3(3)
C00Q C00A C006 118.9(3)
C00Q C00A C007 120.8(3)
O004 C00B C00F 118.6(3)
C008 C00B O004 121.6(3)
C008 C00B C00F 119.7(3)
C006 C00C C00O 122.1(3)
C00M C00C C006 117.7(3)
C00M C00C C00O 120.2(3)
O002 C00D N005 123.7(3)
O002 C00D C006 122.2(3)
N005 C00D C006 114.0(3)
C00H N00E S001 105.9(2)
C007 C00F H00F 119.2
C00B C00F C007 121.7(3)
C00B C00F H00F 119.2
C007 C00G H00G 119.3
C007 C00G C00J 121.4(3)
C00J C00G H00G 119.3
N00E C00H C009 124.7(3)
N00E C00H C00K 114.0(3)
C00K C00H C009 121.3(3)
C009 C00I H00I 119.9
C009 C00I C00S 120.1(4)
C00S C00I H00I 119.9
C008 C00J H00J 120.0
C00G C00J C008 120.1(3)
C00G C00J H00J 120.0
N00L C00K C00H 112.2(4)
N00L C00K C00P 128.0(4)
C00P C00K C00H 119.8(4)
C00K N00L S001 106.7(3)
C00C C00M H00M 119.5
C00T C00M C00C 121.0(3)
C00T C00M H00M 119.5
O003 C00N H00A 109.3
O003 C00N H00B 109.3
O003 C00N C00R 111.4(3)
H00A C00N H00B 108.0
C00R C00N H00A 109.3
C00R C00N H00B 109.3
C00C C00O H00C 109.5
C00C C00O H00D 109.5
C00C C00O H00E 109.5
H00C C00O H00D 109.5
H00C C00O H00E 109.5
H00D C00O H00E 109.5
C00K C00P H00P 121.0
C00S C00P C00K 118.0(3)
C00S C00P H00P 121.0
C00A C00Q H00Q 119.9
C00T C00Q C00A 120.3(4)
C00T C00Q H00Q 119.9
O004 C00R C00N 110.0(3)
O004 C00R H00H 109.7
O004 C00R H00K 109.7
C00N C00R H00H 109.7
C00N C00R H00K 109.7
H00H C00R H00K 108.2
C00I C00S H00S 118.4
C00P C00S C00I 123.2(4)
C00P C00S H00S 118.4
C00M C00T H00T 119.6
C00Q C00T C00M 120.9(3)
C00Q C00T H00T 119.6

loop_
_geom_bond_atom_site_label_1
_geom_bond_atom_site_label_2
_geom_bond_distance
S001 N00E 1.611(3)
S001 N00L 1.595(4)
O002 C00D 1.207(3)
O003 C008 1.386(3)
O003 C00N 1.414(4)
O004 C00B 1.375(4)
O004 C00R 1.433(4)
N005 H005 0.8600
N005 C009 1.402(4)
N005 C00D 1.361(4)
C006 C00A 1.399(4)
C006 C00C 1.406(4)
C006 C00D 1.502(4)
C007 C00A 1.496(4)
C007 C00F 1.387(4)
C007 C00G 1.371(4)
C008 C00B 1.367(4)
C008 C00J 1.386(4)
C009 C00H 1.422(4)
C009 C00I 1.342(5)
C00A C00Q 1.378(4)
C00B C00F 1.377(4)
C00C C00M 1.382(5)
C00C C00O 1.498(5)
N00E C00H 1.336(4)
C00F H00F 0.9300
C00G H00G 0.9300
C00G C00J 1.374(4)
C00H C00K 1.422(4)
C00I H00I 0.9300
C00I C00S 1.436(5)
C00J H00J 0.9300
C00K N00L 1.352(5)
C00K C00P 1.385(5)
C00M H00M 0.9300
C00M C00T 1.378(5)
C00N H00A 0.9700
C00N H00B 0.9700
C00N C00R 1.479(5)
C00O H00C 0.9600
C00O H00D 0.9600
C00O H00E 0.9600
C00P H00P 0.9300
C00P C00S 1.347(5)
C00Q H00Q 0.9300
C00Q C00T 1.369(5)
C00R H00H 0.9700
C00R H00K 0.9700
C00S H00S 0.9300
C00T H00T 0.9300

loop_
_geom_torsion_atom_site_label_1
_geom_torsion_atom_site_label_2
_geom_torsion_atom_site_label_3
_geom_torsion_atom_site_label_4
_geom_torsion
S001 N00E C00H C009 -178.8(3)
S001 N00E C00H C00K -0.2(4)
O003 C008 C00B O004 1.8(5)
O003 C008 C00B C00F -179.4(3)
O003 C008 C00J C00G -178.4(3)
O003 C00N C00R O004 61.6(4)
O004 C00B C00F C007 176.4(3)
N005 C009 C00H N00E 0.7(5)
N005 C009 C00H C00K -177.8(3)
N005 C009 C00I C00S 178.7(3)
C006 C00A C00Q C00T -0.2(5)
C006 C00C C00M C00T -0.8(5)
C007 C00A C00Q C00T 179.2(4)
C007 C00G C00J C008 -2.0(5)
C008 O003 C00N C00R -35.7(4)
C008 C00B C00F C007 -2.4(5)
C009 N005 C00D O002 -5.2(5)
C009 N005 C00D C006 176.7(3)
C009 C00H C00K N00L 178.9(3)
C009 C00H C00K C00P -1.6(5)
C009 C00I C00S C00P -0.8(6)
C00A C006 C00C C00M -1.4(4)
C00A C006 C00C C00O 176.1(3)
C00A C006 C00D O002 115.0(3)
C00A C006 C00D N005 -66.9(4)
C00A C007 C00F C00B -175.4(3)
C00A C007 C00G C00J 177.5(3)
C00A C00Q C00T C00M -2.1(6)
C00B O004 C00R C00N -53.7(4)
C00B C008 C00J C00G 1.4(5)
C00C C006 C00A C007 -177.4(3)
C00C C006 C00A C00Q 1.9(5)
C00C C006 C00D O002 -64.6(4)
C00C C006 C00D N005 113.5(3)
C00C C00M C00T C00Q 2.6(6)
C00D N005 C009 C00H -176.1(3)
C00D N005 C009 C00I 5.7(5)
C00D C006 C00A C007 3.0(4)
C00D C006 C00A C00Q -177.7(3)
C00D C006 C00C C00M 178.2(3)
C00D C006 C00C C00O -4.3(4)
N00E S001 N00L C00K 0.1(3)
N00E C00H C00K N00L 0.3(5)
N00E C00H C00K C00P 179.7(3)
C00F C007 C00A C006 113.2(3)
C00F C007 C00A C00Q -66.1(4)
C00F C007 C00G C00J 0.4(5)
C00G C007 C00A C006 -63.9(4)
C00G C007 C00A C00Q 116.8(4)
C00G C007 C00F C00B 1.8(5)
C00H C009 C00I C00S 0.6(5)
C00H C00K N00L S001 -0.2(4)
C00H C00K C00P C00S 1.4(5)
C00I C009 C00H N00E 179.0(3)
C00I C009 C00H C00K 0.5(5)
C00J C008 C00B O004 -178.0(3)
C00J C008 C00B C00F 0.8(5)
C00K C00P C00S C00I -0.3(6)
N00L S001 N00E C00H 0.1(3)
N00L C00K C00P C00S -179.2(4)
C00N O003 C008 C00B 5.0(5)
C00N O003 C008 C00J -175.2(3)
C00O C00C C00M C00T -178.4(4)
C00P C00K N00L S001 -179.6(3)
C00R O004 C00B C008 23.6(5)
C00R O004 C00B C00F -155.2(3)
